data_7020886
loop_
_publ_author_name
'Mitra, Joyee'
'Sarkar, Sabyasachi'

_publ_section_title
;
 Modelling the reduced xanthine oxidase in active sulfo and inactive
 desulfo forms.
;
_journal_issue 9
_journal_name_full 'Dalton transactions (Cambridge, England : 2003)'
_journal_page_first 3050
_journal_page_last 3058
_journal_paper_doi 10.1039/c2dt32309e
_journal_volume 42
_journal_year 2013
_chemical_formula_moiety 'C16 H36 N, C21 H15 Mo N4 O S3'
_chemical_formula_sum 'C37 H51 Mo N5 O S3'
_chemical_formula_weight 773.96
_chemical_name_systematic
;
?
;
_space_group_IT_number 2
_symmetry_cell_setting triclinic
_symmetry_space_group_name_Hall '-P 1'
_symmetry_space_group_name_H-M 'P -1'
_atom_sites_solution_hydrogens geom
_atom_sites_solution_primary direct
_atom_sites_solution_secondary difmap
_audit_creation_method SHELXL-97
_cell_angle_alpha 79.233(5)
_cell_angle_beta 75.964(5)
_cell_angle_gamma 83.538(5)
_cell_formula_units_Z 2
_cell_length_a 9.436(5)
_cell_length_b 11.629(5)
_cell_length_c 19.400(5)
_cell_measurement_temperature 293(2)
_cell_volume 2023.8(15)
_computing_cell_refinement 'SAINT 6.45 ( Bruker, 2003)'
_computing_data_collection 'SMART 5.628 (Bruker, 2003)'
_computing_data_reduction 'SAINT 6.45 ( Bruker, 2003)'
_computing_molecular_graphics 'Diamond 3.1e, Ortep'
_computing_structure_refinement 'SHELXL-97 (Sheldrick, 1997)'
_computing_structure_solution SIR-97
_diffrn_ambient_temperature 293(2)
_diffrn_measured_fraction_theta_full 0.966
_diffrn_measured_fraction_theta_max 0.966
_diffrn_measurement_method /w-scans
_diffrn_radiation_monochromator graphite
_diffrn_radiation_source 'fine-focus sealed tube'
_diffrn_radiation_type MoK\a
_diffrn_radiation_wavelength 0.71069
_diffrn_reflns_av_R_equivalents 0.0316
_diffrn_reflns_av_sigmaI/netI 0.0752
_diffrn_reflns_limit_h_max 12
_diffrn_reflns_limit_h_min -9
_diffrn_reflns_limit_k_max 14
_diffrn_reflns_limit_k_min -14
_diffrn_reflns_limit_l_max 24
_diffrn_reflns_limit_l_min -21
_diffrn_reflns_number 12103
_diffrn_reflns_theta_full 27.00
_diffrn_reflns_theta_max 27.00
_diffrn_reflns_theta_min 2.23
_exptl_absorpt_coefficient_mu 0.508
_exptl_crystal_colour blue
_exptl_crystal_density_diffrn 1.270
_exptl_crystal_density_method 'not measured'
_exptl_crystal_description block
_exptl_crystal_F_000 812
_exptl_crystal_size_max 0.04
_exptl_crystal_size_mid 0.02
_exptl_crystal_size_min 0.02
_refine_diff_density_max 1.922
_refine_diff_density_min -0.795
_refine_diff_density_rms 0.139
_refine_ls_extinction_method none
_refine_ls_goodness_of_fit_ref 0.960
_refine_ls_hydrogen_treatment mixed
_refine_ls_matrix_type full
_refine_ls_number_parameters 473
_refine_ls_number_reflns 8523
_refine_ls_number_restraints 0
_refine_ls_restrained_S_all 0.960
_refine_ls_R_factor_all 0.1054
_refine_ls_R_factor_gt 0.0686
_refine_ls_shift/su_max 0.005
_refine_ls_shift/su_mean 0.000
_refine_ls_structure_factor_coef Fsqd
_refine_ls_weighting_details 'calc w=1/[\s^2^(Fo^2^)+(0.1367P)^2^+4.6288P] where P=(Fo^2^+2Fc^2^)/3'
_refine_ls_weighting_scheme calc
_refine_ls_wR_factor_gt 0.1808
_refine_ls_wR_factor_ref 0.2308
_reflns_number_gt 5748
_reflns_number_total 8826
_reflns_threshold_expression >2sigma(I)
_cod_data_source_file c2dt32309e.txt
_cod_data_source_block bp4Me
_cod_depositor_comments
;
The following automatic conversions were performed:

'_symmetry_cell_setting' tag value 'Tricilinic' was replaced with
'triclinic' value as specified in the replacement file
'/home/robertas/cod-tools/perl-scripts/inputs/replacement_values.lst'.

Automatic conversion script
Id: cif_fix_values 3143 2015-03-26 13:38:13Z robertas 
;
_cod_original_sg_symbol_H-M P-1
_cod_original_formula_sum 'C37 H51 Mo N5 O S3 '
_cod_database_code 7020886

loop_
_symmetry_equiv_pos_as_xyz
'x, y, z'
'-x, -y, -z'

loop_
_atom_site_label
_atom_site_type_symbol
_atom_site_fract_x
_atom_site_fract_y
_atom_site_fract_z
_atom_site_U_iso_or_equiv
_atom_site_adp_type
_atom_site_occupancy
_atom_site_symmetry_multiplicity
_atom_site_calc_flag
_atom_site_refinement_flags
_atom_site_disorder_assembly
_atom_site_disorder_group
Mo1 Mo 0.03367(5) 0.98857(4) 0.28492(3) 0.03798(19) Uani 1 1 d . . .
S1 S 0.12357(16) 0.92095(13) 0.17218(8) 0.0409(4) Uani 1 1 d . . .
S2 S 0.14749(15) 0.80362(12) 0.33420(8) 0.0374(3) Uani 1 1 d . . .
S3 S -0.13155(17) 1.11672(14) 0.22134(10) 0.0532(4) Uani 1 1 d . . .
O1 O 0.1573(4) 1.0800(3) 0.2891(2) 0.0453(10) Uani 1 1 d . . .
N1 N -0.0879(5) 1.0283(4) 0.3911(3) 0.0403(11) Uani 1 1 d . . .
N2 N -0.1722(5) 0.8836(4) 0.3254(3) 0.0430(12) Uani 1 1 d . . .
N3 N 0.3795(6) 0.6931(5) 0.0844(3) 0.0497(13) Uani 1 1 d . . .
N4 N 0.4228(6) 0.5634(5) 0.2838(3) 0.0501(13) Uani 1 1 d . . .
N5 N 0.3468(5) 0.2916(4) 0.1169(2) 0.0316(9) Uani 1 1 d . . .
C1 C 0.2392(6) 0.7936(5) 0.1910(3) 0.0383(13) Uani 1 1 d . . .
C2 C 0.2496(6) 0.7472(5) 0.2587(3) 0.0353(12) Uani 1 1 d . . .
C3 C 0.3458(6) 0.6453(5) 0.2723(3) 0.0363(12) Uani 1 1 d . . .
C4 C 0.3169(6) 0.7396(5) 0.1327(3) 0.0403(13) Uani 1 1 d . . .
C5 C -0.2892(7) 1.1620(6) 0.2841(4) 0.059(2) Uani 1 1 d . . .
C6 C -0.2880(7) 1.2535(6) 0.3204(5) 0.066(2) Uani 1 1 d . . .
H6 H -0.1996 1.2850 0.3167 0.079 Uiso 1 1 calc R . .
C7 C -0.4140(7) 1.2994(7) 0.3618(5) 0.077(3) Uani 1 1 d . . .
H7 H -0.4114 1.3621 0.3849 0.093 Uiso 1 1 calc R . .
C8 C -0.5466(8) 1.2495(8) 0.3684(6) 0.086(3) Uani 1 1 d . . .
C9 C -0.5492(8) 1.1556(8) 0.3364(5) 0.071(3) Uani 1 1 d . . .
H9 H -0.6362 1.1203 0.3427 0.086 Uiso 1 1 calc R . .
C10 C -0.4202(7) 1.1128(7) 0.2940(4) 0.065(2) Uani 1 1 d . . .
H10 H -0.4225 1.0490 0.2718 0.079 Uiso 1 1 calc R . .
C11 C -0.6859(9) 1.3077(9) 0.4107(6) 0.111(4) Uani 1 1 d . . .
H11A H -0.6612 1.3730 0.4282 0.167 Uiso 1 1 calc R . .
H11B H -0.7315 1.2517 0.4506 0.167 Uiso 1 1 calc R . .
H11C H -0.7524 1.3348 0.3797 0.167 Uiso 1 1 calc R . .
C12 C -0.0435(6) 1.1082(5) 0.4224(3) 0.0400(13) Uani 1 1 d . . .
H12 H 0.0398 1.1467 0.3977 0.048 Uiso 1 1 calc R . .
C13 C -0.1130(6) 1.1352(5) 0.4877(4) 0.0437(14) Uani 1 1 d . . .
H13 H -0.0787 1.1915 0.5067 0.052 Uiso 1 1 calc R . .
C14 C -0.2357(7) 1.0779(6) 0.5256(4) 0.0513(16) Uani 1 1 d . . .
H14 H -0.2842 1.0932 0.5711 0.062 Uiso 1 1 calc R . .
C15 C -0.2847(6) 0.9977(6) 0.4947(4) 0.0484(16) Uani 1 1 d . . .
H15 H -0.3674 0.9583 0.5193 0.058 Uiso 1 1 calc R . .
C16 C -0.2127(6) 0.9754(5) 0.4279(3) 0.0430(14) Uani 1 1 d . . .
C17 C -0.2599(6) 0.8934(5) 0.3898(4) 0.0442(14) Uani 1 1 d . . .
C18 C -0.3856(7) 0.8321(6) 0.4173(4) 0.0573(19) Uani 1 1 d . . .
H18 H -0.4429 0.8390 0.4628 0.069 Uiso 1 1 calc R . .
C19 C -0.4237(7) 0.7617(6) 0.3765(4) 0.0597(19) Uani 1 1 d . . .
H19 H -0.5074 0.7203 0.3936 0.072 Uiso 1 1 calc R . .
C20 C -0.3341(7) 0.7535(6) 0.3088(5) 0.062(2) Uani 1 1 d . . .
H20 H -0.3580 0.7066 0.2799 0.074 Uiso 1 1 calc R . .
C21 C -0.2104(7) 0.8148(6) 0.2848(4) 0.0545(17) Uani 1 1 d . . .
H21 H -0.1514 0.8089 0.2394 0.065 Uiso 1 1 calc R . .
C22 C 0.4043(6) 0.1642(4) 0.1349(3) 0.0318(11) Uani 1 1 d . . .
H22A H 0.4346 0.1544 0.1801 0.038 Uiso 1 1 calc R . .
H22B H 0.3242 0.1145 0.1424 0.038 Uiso 1 1 calc R . .
C23 C 0.5302(7) 0.1215(5) 0.0794(5) 0.064(2) Uani 1 1 d . B .
H23A H 0.6192 0.1546 0.0805 0.076 Uiso 1 1 calc R . .
H23B H 0.5111 0.1464 0.0317 0.076 Uiso 1 1 calc R . .
C24 C 0.5490(9) -0.0125(6) 0.0956(7) 0.099(4) Uani 1 1 d . . .
H24A H 0.4933 -0.0436 0.0682 0.118 Uiso 1 1 calc R A 1
H24B H 0.5056 -0.0373 0.1462 0.118 Uiso 1 1 calc R A 1
C25A C 0.7056(15) -0.0689(11) 0.0795(8) 0.054(3) Uani 0.50 1 d P B 1
H25A H 0.7036 -0.1526 0.0917 0.080 Uiso 0.50 1 calc PR B 1
H25B H 0.7619 -0.0416 0.1076 0.080 Uiso 0.50 1 calc PR B 1
H25C H 0.7496 -0.0477 0.0292 0.080 Uiso 0.50 1 calc PR B 1
C25B C 0.5847(14) -0.0672(11) 0.1492(7) 0.043(3) Uani 0.50 1 d P B 2
H25D H 0.5892 -0.1497 0.1482 0.065 Uiso 0.50 1 calc PR B 2
H25E H 0.5140 -0.0492 0.1913 0.065 Uiso 0.50 1 calc PR B 2
H25F H 0.6792 -0.0458 0.1506 0.065 Uiso 0.50 1 calc PR B 2
C26 C 0.4698(5) 0.3744(4) 0.0967(3) 0.0282(10) Uani 1 1 d . . .
H26A H 0.5392 0.3538 0.0542 0.034 Uiso 1 1 calc R . .
H26B H 0.4287 0.4536 0.0837 0.034 Uiso 1 1 calc R . .
C27 C 0.5518(7) 0.3744(5) 0.1542(3) 0.0472(15) Uani 1 1 d . D .
H27A H 0.5947 0.2961 0.1676 0.057 Uiso 1 1 calc R . .
H27B H 0.4850 0.3976 0.1966 0.057 Uiso 1 1 calc R . .
C28 C 0.6733(7) 0.4610(5) 0.1252(4) 0.0481(15) Uani 1 1 d . . .
H28A H 0.7255 0.4440 0.0782 0.058 Uiso 1 1 calc R C 1
H28B H 0.6250 0.5389 0.1173 0.058 Uiso 1 1 calc R C 1
C29A C 0.7821(14) 0.4679(11) 0.1648(7) 0.048(3) Uani 0.50 1 d P D 1
H29A H 0.8477 0.5267 0.1386 0.073 Uiso 0.50 1 calc PR D 1
H29B H 0.8364 0.3933 0.1713 0.073 Uiso 0.50 1 calc PR D 1
H29C H 0.7348 0.4884 0.2111 0.073 Uiso 0.50 1 calc PR D 1
C29B C 0.7974(11) 0.4083(10) 0.0838(6) 0.038(2) Uani 0.50 1 d P D 2
H29D H 0.8712 0.4637 0.0657 0.057 Uiso 0.50 1 calc PR D 2
H29E H 0.7716 0.3837 0.0441 0.057 Uiso 0.50 1 calc PR D 2
H29F H 0.8344 0.3414 0.1131 0.057 Uiso 0.50 1 calc PR D 2
C30 C 0.2798(8) 0.3087(6) 0.0527(4) 0.0563(19) Uani 1 1 d . F .
H30A H 0.3559 0.2939 0.0111 0.068 Uiso 1 1 calc R . .
H30B H 0.2432 0.3902 0.0434 0.068 Uiso 1 1 calc R . .
C31 C 0.1550(9) 0.2310(7) 0.0602(5) 0.079(3) Uani 1 1 d . . .
H31A H 0.1031 0.2137 0.1102 0.094 Uiso 1 1 calc R E 1
H31B H 0.1933 0.1575 0.0436 0.094 Uiso 1 1 calc R E 1
C32A C 0.0495(12) 0.2991(10) 0.0135(6) 0.036(2) Uani 0.50 1 d P F 1
H32A H 0.0080 0.3705 0.0319 0.043 Uiso 0.50 1 calc PR F 1
H32B H 0.1037 0.3207 -0.0358 0.043 Uiso 0.50 1 calc PR F 1
C33A C -0.0732(14) 0.2229(12) 0.0151(7) 0.051(3) Uani 0.50 1 d P F 1
H33A H -0.1372 0.2655 -0.0139 0.076 Uiso 0.50 1 calc PR F 1
H33B H -0.1277 0.2027 0.0639 0.076 Uiso 0.50 1 calc PR F 1
H33C H -0.0319 0.1526 -0.0035 0.076 Uiso 0.50 1 calc PR F 1
C32B C 0.1168(11) 0.2465(10) -0.0205(6) 0.034(2) Uani 0.50 1 d P F 2
H32C H 0.0763 0.3258 -0.0333 0.041 Uiso 0.50 1 calc PR F 2
H32D H 0.2063 0.2339 -0.0562 0.041 Uiso 0.50 1 calc PR F 2
C33B C 0.0085(15) 0.1602(12) -0.0211(8) 0.053(3) Uani 0.50 1 d P F 2
H33D H -0.0127 0.1717 -0.0680 0.079 Uiso 0.50 1 calc PR F 2
H33E H -0.0802 0.1727 0.0141 0.079 Uiso 0.50 1 calc PR F 2
H33F H 0.0497 0.0816 -0.0099 0.079 Uiso 0.50 1 calc PR F 2
C34 C 0.2370(8) 0.3154(5) 0.1843(4) 0.062(2) Uani 1 1 d . H .
H34A H 0.2871 0.3014 0.2235 0.074 Uiso 1 1 calc R . .
H34B H 0.1636 0.2586 0.1956 0.074 Uiso 1 1 calc R . .
C35 C 0.1592(12) 0.4359(9) 0.1826(6) 0.097(3) Uiso 1 1 d . . .
H35A H 0.2249 0.4849 0.1935 0.116 Uiso 1 1 calc R G 1
H35B H 0.1553 0.4637 0.1327 0.116 Uiso 1 1 calc R G 1
C36A C 0.0242(17) 0.4639(13) 0.2220(9) 0.070(5) Uani 0.50 1 d P H 1
H36A H 0.0308 0.4440 0.2720 0.084 Uiso 0.50 1 calc PR H 1
H36B H -0.0399 0.4096 0.2151 0.084 Uiso 0.50 1 calc PR H 1
C37A C -0.0539(16) 0.5775(13) 0.2152(9) 0.064(4) Uani 0.50 1 d P H 1
H37A H -0.1476 0.5742 0.2485 0.096 Uiso 0.50 1 calc PR H 1
H37B H -0.0676 0.6002 0.1669 0.096 Uiso 0.50 1 calc PR H 1
H37C H 0.0013 0.6340 0.2256 0.096 Uiso 0.50 1 calc PR H 1
C36B C 0.0865(14) 0.4266(11) 0.2792(7) 0.046(3) Uani 0.50 1 d P H 2
H36C H 0.0341 0.3561 0.2980 0.055 Uiso 0.50 1 calc PR H 2
H36D H 0.1662 0.4226 0.3033 0.055 Uiso 0.50 1 calc PR H 2
C37B C -0.0151(15) 0.5327(12) 0.2935(7) 0.054(3) Uani 0.50 1 d P H 2
H37D H -0.0536 0.5279 0.3445 0.081 Uiso 0.50 1 calc PR H 2
H37E H -0.0942 0.5359 0.2699 0.081 Uiso 0.50 1 calc PR H 2
H37F H 0.0375 0.6021 0.2753 0.081 Uiso 0.50 1 calc PR H 2

loop_
_atom_site_aniso_label
_atom_site_aniso_U_11
_atom_site_aniso_U_22
_atom_site_aniso_U_33
_atom_site_aniso_U_23
_atom_site_aniso_U_13
_atom_site_aniso_U_12
Mo1 0.0288(3) 0.0294(3) 0.0552(4) 0.0018(2) -0.0135(2) -0.00585(18)
S1 0.0367(7) 0.0365(7) 0.0491(9) 0.0074(6) -0.0171(6) -0.0089(6)
S2 0.0385(7) 0.0323(7) 0.0433(8) -0.0039(6) -0.0158(6) -0.0002(5)
S3 0.0359(8) 0.0434(9) 0.0745(12) 0.0148(8) -0.0188(8) -0.0059(6)
O1 0.031(2) 0.034(2) 0.071(3) -0.0093(19) -0.0100(19) -0.0028(16)
N1 0.026(2) 0.031(2) 0.059(3) 0.007(2) -0.015(2) 0.0019(18)
N2 0.038(3) 0.037(3) 0.056(3) 0.005(2) -0.022(2) -0.007(2)
N3 0.057(3) 0.051(3) 0.041(3) -0.003(2) -0.007(3) -0.020(3)
N4 0.054(3) 0.042(3) 0.055(3) -0.011(2) -0.015(3) 0.003(2)
N5 0.027(2) 0.028(2) 0.036(2) -0.0032(18) -0.0014(18) -0.0054(17)
C1 0.035(3) 0.032(3) 0.049(3) -0.002(2) -0.013(3) -0.012(2)
C2 0.034(3) 0.031(3) 0.044(3) -0.004(2) -0.015(2) -0.009(2)
C3 0.041(3) 0.031(3) 0.040(3) -0.005(2) -0.013(2) -0.009(2)
C4 0.040(3) 0.037(3) 0.043(3) 0.005(3) -0.012(3) -0.014(2)
C5 0.039(3) 0.044(4) 0.086(5) 0.028(4) -0.025(3) -0.011(3)
C6 0.035(3) 0.050(4) 0.099(6) 0.025(4) -0.015(4) -0.006(3)
C7 0.036(4) 0.048(4) 0.126(8) 0.014(4) 0.001(4) 0.003(3)
C8 0.034(4) 0.074(6) 0.118(8) 0.056(5) -0.012(4) 0.000(4)
C9 0.038(4) 0.084(6) 0.083(6) 0.044(5) -0.030(4) -0.026(4)
C10 0.043(4) 0.072(5) 0.072(5) 0.040(4) -0.030(4) -0.017(3)
C11 0.044(4) 0.104(7) 0.142(10) 0.058(7) -0.003(5) 0.003(5)
C12 0.027(3) 0.034(3) 0.058(4) -0.001(3) -0.012(3) -0.003(2)
C13 0.030(3) 0.043(3) 0.057(4) 0.001(3) -0.015(3) -0.003(2)
C14 0.032(3) 0.067(4) 0.051(4) 0.000(3) -0.012(3) 0.004(3)
C15 0.026(3) 0.053(4) 0.064(4) 0.012(3) -0.018(3) -0.010(2)
C16 0.029(3) 0.042(3) 0.053(4) 0.010(3) -0.012(3) -0.007(2)
C17 0.032(3) 0.039(3) 0.060(4) 0.008(3) -0.018(3) -0.005(2)
C18 0.031(3) 0.047(4) 0.089(5) 0.010(3) -0.014(3) -0.016(3)
C19 0.031(3) 0.057(4) 0.089(6) 0.011(4) -0.017(3) -0.021(3)
C20 0.045(4) 0.053(4) 0.096(6) -0.003(4) -0.031(4) -0.019(3)
C21 0.049(4) 0.046(4) 0.072(5) 0.001(3) -0.027(3) -0.008(3)
C22 0.033(3) 0.029(3) 0.031(3) -0.002(2) -0.007(2) -0.003(2)
C23 0.043(4) 0.034(3) 0.102(6) -0.024(4) 0.023(4) -0.014(3)
C24 0.060(5) 0.029(4) 0.180(11) -0.027(5) 0.034(6) -0.012(3)
C25A 0.057(8) 0.040(7) 0.063(9) -0.023(6) -0.009(7) 0.013(6)
C25B 0.048(7) 0.028(6) 0.054(8) -0.010(5) -0.015(6) 0.010(5)
C26 0.024(2) 0.027(2) 0.031(3) 0.003(2) -0.006(2) -0.0054(18)
C27 0.063(4) 0.040(3) 0.045(3) 0.001(3) -0.025(3) -0.016(3)
C28 0.047(3) 0.031(3) 0.072(4) -0.007(3) -0.022(3) -0.009(2)
C29A 0.056(8) 0.038(6) 0.055(8) 0.002(5) -0.027(6) -0.004(5)
C29B 0.027(5) 0.043(6) 0.044(7) 0.001(5) -0.015(5) -0.001(4)
C30 0.059(4) 0.047(4) 0.068(4) 0.024(3) -0.039(4) -0.028(3)
C31 0.083(5) 0.070(5) 0.095(6) 0.046(4) -0.069(5) -0.052(4)
C32A 0.029(6) 0.045(6) 0.036(6) -0.004(5) -0.009(5) -0.008(5)
C33A 0.041(7) 0.061(8) 0.054(8) -0.017(7) -0.012(6) -0.005(6)
C32B 0.023(5) 0.046(6) 0.031(6) -0.002(5) -0.005(4) -0.007(5)
C33B 0.055(8) 0.054(8) 0.059(8) -0.017(7) -0.022(7) -0.009(6)
C34 0.053(4) 0.040(3) 0.077(5) -0.022(3) 0.031(4) -0.022(3)
C36A 0.064(9) 0.055(8) 0.072(10) -0.027(8) 0.037(8) -0.010(7)
C37A 0.053(8) 0.058(9) 0.074(10) -0.018(7) -0.001(7) 0.010(7)
C36B 0.043(7) 0.045(7) 0.047(7) -0.007(6) -0.004(6) -0.012(5)
C37B 0.059(8) 0.066(9) 0.042(7) -0.022(6) -0.006(6) -0.017(7)

loop_
_atom_type_symbol
_atom_type_description
_atom_type_scat_dispersion_real
_atom_type_scat_dispersion_imag
_atom_type_scat_source
C C 0.0033 0.0016 'International Tables Vol C Tables 4.2.6.8 and 6.1.1.4'
H H 0.0000 0.0000 'International Tables Vol C Tables 4.2.6.8 and 6.1.1.4'
N N 0.0061 0.0033 'International Tables Vol C Tables 4.2.6.8 and 6.1.1.4'
O O 0.0106 0.0060 'International Tables Vol C Tables 4.2.6.8 and 6.1.1.4'
S S 0.1246 0.1234 'International Tables Vol C Tables 4.2.6.8 and 6.1.1.4'
Mo Mo -1.6832 0.6857 'International Tables Vol C Tables 4.2.6.8 and 6.1.1.4'

loop_
_geom_angle_atom_site_label_1
_geom_angle_atom_site_label_2
_geom_angle_atom_site_label_3
_geom_angle
O1 Mo1 N1 86.63(19)
O1 Mo1 N2 156.5(2)
N1 Mo1 N2 69.90(18)
O1 Mo1 S1 105.40(15)
N1 Mo1 S1 167.96(13)
N2 Mo1 S1 98.08(14)
O1 Mo1 S3 103.04(15)
N1 Mo1 S3 93.27(12)
N2 Mo1 S3 80.61(13)
S1 Mo1 S3 83.77(6)
O1 Mo1 S2 99.29(14)
N1 Mo1 S2 94.27(12)
N2 Mo1 S2 81.45(12)
S1 Mo1 S2 84.31(5)
S3 Mo1 S2 156.80(6)
C1 S1 Mo1 105.1(2)
C2 S2 Mo1 104.28(19)
C5 S3 Mo1 109.8(2)
C12 N1 C16 116.7(5)
C12 N1 Mo1 121.4(4)
C16 N1 Mo1 121.9(4)
C17 N2 C21 118.4(5)
C17 N2 Mo1 119.6(4)
C21 N2 Mo1 121.9(5)
C30 N5 C34 112.4(5)
C30 N5 C26 105.8(4)
C34 N5 C26 111.6(4)
C30 N5 C22 110.9(4)
C34 N5 C22 104.7(4)
C26 N5 C22 111.5(4)
C2 C1 C4 120.5(5)
C2 C1 S1 121.8(5)
C4 C1 S1 117.7(4)
C1 C2 C3 120.7(5)
C1 C2 S2 123.2(4)
C3 C2 S2 116.1(4)
N4 C3 C2 179.6(7)
N3 C4 C1 178.6(6)
C10 C5 C6 117.7(8)
C10 C5 S3 120.6(7)
C6 C5 S3 121.5(5)
C7 C6 C5 121.9(7)
C6 C7 C8 118.6(9)
C9 C8 C7 120.5(8)
C9 C8 C11 122.2(8)
C7 C8 C11 117.2(10)
C8 C9 C10 119.2(7)
C5 C10 C9 121.9(9)
C13 C12 N1 123.9(5)
C12 C13 C14 118.8(6)
C15 C14 C13 118.6(6)
C14 C15 C16 120.4(6)
N1 C16 C15 121.6(6)
N1 C16 C17 114.4(6)
C15 C16 C17 124.0(5)
N2 C17 C18 122.4(6)
N2 C17 C16 114.1(5)
C18 C17 C16 123.5(6)
C19 C18 C17 119.3(7)
C18 C19 C20 118.4(6)
C21 C20 C19 119.9(7)
N2 C21 C20 121.7(7)
C23 C22 N5 115.8(5)
C22 C23 C24 109.2(6)
C25B C24 C23 123.9(11)
C25B C24 C25A 67.3(9)
C23 C24 C25A 117.1(7)
C27 C26 N5 115.4(4)
C26 C27 C28 109.1(5)
C29B C28 C29A 78.8(8)
C29B C28 C27 110.6(7)
C29A C28 C27 121.5(7)
N5 C30 C31 115.0(5)
C30 C31 C32A 107.6(6)
C30 C31 C32B 107.2(6)
C32A C31 C32B 37.3(6)
C33A C32A C31 110.1(9)
C33B C32B C31 111.1(8)
N5 C34 C35 117.2(7)
C36A C35 C34 126.4(10)
C36A C35 C36B 47.9(10)
C34 C35 C36B 97.4(8)
C35 C36A C37A 125.6(13)
C37B C36B C35 109.3(10)

loop_
_geom_bond_atom_site_label_1
_geom_bond_atom_site_label_2
_geom_bond_distance
Mo1 O1 1.689(4)
Mo1 N1 2.205(5)
Mo1 N2 2.305(5)
Mo1 S1 2.3905(18)
Mo1 S3 2.4282(18)
Mo1 S2 2.4296(16)
S1 C1 1.773(6)
S2 C2 1.743(6)
S3 C5 1.777(8)
N1 C12 1.352(8)
N1 C16 1.366(7)
N2 C17 1.337(8)
N2 C21 1.353(8)
N3 C4 1.170(8)
N4 C3 1.153(7)
N5 C30 1.502(8)
N5 C34 1.507(7)
N5 C26 1.523(6)
N5 C22 1.526(6)
C1 C2 1.346(8)
C1 C4 1.402(9)
C2 C3 1.434(8)
C5 C10 1.377(9)
C5 C6 1.383(11)
C6 C7 1.378(10)
C7 C8 1.406(11)
C8 C9 1.358(13)
C8 C11 1.531(13)
C9 C10 1.392(12)
C12 C13 1.354(9)
C13 C14 1.379(8)
C14 C15 1.372(9)
C15 C16 1.366(9)
C16 C17 1.475(9)
C17 C18 1.393(8)
C18 C19 1.368(10)
C19 C20 1.392(11)
C20 C21 1.374(9)
C22 C23 1.505(8)
C23 C24 1.529(9)
C24 C25B 1.215(16)
C24 C25A 1.532(14)
C26 C27 1.504(8)
C27 C28 1.543(8)
C28 C29B 1.399(12)
C28 C29A 1.442(13)
C30 C31 1.527(8)
C31 C32A 1.559(13)
C31 C32B 1.663(13)
C32A C33A 1.526(16)
C32B C33B 1.514(16)
C34 C35 1.506(12)
C35 C36A 1.357(16)
C35 C36B 1.821(16)
C36A C37A 1.44(2)
C36B C37B 1.500(19)
